data_4313534
loop_
_publ_author_name
'David Amantia'
'Clayton Price'
'Michelle A. Shipman'
'Mark R. J. Elsegood'
'William Clegg'
'Andrew Houlton'

_publ_section_title
;
 Minor Groove Site Coordination of Adenine by Platinum Group Metal Ions:
 Effects on Basicity, Base Pairing, and Electronic Structure
;
_journal_name_full 'Inorganic Chemistry'
_journal_page_first 3047
_journal_page_last 3056
_journal_paper_doi 10.1021/ic020657g
_journal_volume 42
_journal_year 2003
_chemical_formula_sum 'C16 H29 Cl3 N7 O2 Rh S2'
_chemical_formula_weight 624.84
_chemical_name_systematic
;
  ?
;
_space_group_IT_number 14
_symmetry_cell_setting monoclinic
_symmetry_space_group_name_Hall '-P 2yn'
_symmetry_space_group_name_H-M 'P 1 21/n 1'
_atom_sites_solution_hydrogens geom
_atom_sites_solution_primary direct
_atom_sites_solution_secondary difmap
_audit_creation_method SHELXL-97
_cell_angle_alpha 90.00
_cell_angle_beta 109.213(2)
_cell_angle_gamma 90.00
_cell_formula_units_Z 4
_cell_length_a 15.9976(9)
_cell_length_b 8.6960(5)
_cell_length_c 18.8943(11)
_cell_measurement_reflns_used 17127
_cell_measurement_temperature 160(2)
_cell_measurement_theta_max 28.55
_cell_measurement_theta_min 2.23
_cell_volume 2482.1(2)
_computing_cell_refinement 'Bruker SAINT'
_computing_data_collection 'Bruker SMART'
_computing_data_reduction 'Bruker SAINT'
_computing_molecular_graphics 'Bruker SHELXTL'
_computing_publication_material 'SHELXTL and local programs'
_computing_structure_refinement 'Bruker SHELXTL'
_computing_structure_solution 'Bruker SHELXTL'
_diffrn_ambient_temperature 160(2)
_diffrn_measured_fraction_theta_full 0.998
_diffrn_measured_fraction_theta_max 0.998
_diffrn_measurement_device_type 'Bruker SMART CCD diffractometer'
_diffrn_measurement_method '\w rotation with narrow frames'
_diffrn_radiation_monochromator graphite
_diffrn_radiation_source 'fine-focus sealed tube'
_diffrn_radiation_type MoK\a
_diffrn_radiation_wavelength 0.71073
_diffrn_reflns_av_R_equivalents 0.0251
_diffrn_reflns_av_sigmaI/netI 0.0215
_diffrn_reflns_limit_h_max 19
_diffrn_reflns_limit_h_min -19
_diffrn_reflns_limit_k_max 10
_diffrn_reflns_limit_k_min -10
_diffrn_reflns_limit_l_max 22
_diffrn_reflns_limit_l_min -22
_diffrn_reflns_number 16939
_diffrn_reflns_theta_full 25.00
_diffrn_reflns_theta_max 25.00
_diffrn_reflns_theta_min 1.45
_diffrn_standards_decay_% 0
_diffrn_standards_number 0
_exptl_absorpt_coefficient_mu 1.207
_exptl_absorpt_correction_T_max 0.879
_exptl_absorpt_correction_T_min 0.572
_exptl_absorpt_correction_type empirical
_exptl_crystal_colour orange
_exptl_crystal_density_diffrn 1.672
_exptl_crystal_density_method 'not measured'
_exptl_crystal_description needle
_exptl_crystal_F_000 1272
_exptl_crystal_size_max 0.52
_exptl_crystal_size_mid 0.12
_exptl_crystal_size_min 0.11
_refine_diff_density_max 1.776
_refine_diff_density_min -0.814
_refine_diff_density_rms 0.090
_refine_ls_extinction_method none
_refine_ls_goodness_of_fit_ref 1.180
_refine_ls_hydrogen_treatment mixed
_refine_ls_matrix_type full
_refine_ls_number_parameters 285
_refine_ls_number_reflns 4364
_refine_ls_number_restraints 0
_refine_ls_restrained_S_all 1.180
_refine_ls_R_factor_all 0.0399
_refine_ls_R_factor_gt 0.0352
_refine_ls_shift/su_max 0.000
_refine_ls_shift/su_mean 0.000
_refine_ls_structure_factor_coef Fsqd
_refine_ls_weighting_details 'calc w=1/[\s^2^(Fo^2^)+(0.0221P)^2^+7.1669P] where P=(Fo^2^+2Fc^2^)/3'
_refine_ls_weighting_scheme calc
_refine_ls_wR_factor_gt 0.0751
_refine_ls_wR_factor_ref 0.0768
_reflns_number_gt 3944
_reflns_number_total 4364
_reflns_threshold_expression >2sigma(I)
_cod_data_source_file ic020657g_6.cif
_cod_data_source_block 5
_cod_database_code 4313534

loop_
_symmetry_equiv_pos_as_xyz
'x, y, z'
'-x+1/2, y+1/2, -z+1/2'
'-x, -y, -z'
'x-1/2, -y-1/2, z-1/2'

loop_
_atom_site_label
_atom_site_type_symbol
_atom_site_fract_x
_atom_site_fract_y
_atom_site_fract_z
_atom_site_U_iso_or_equiv
_atom_site_adp_type
_atom_site_occupancy
_atom_site_symmetry_multiplicity
_atom_site_calc_flag
_atom_site_refinement_flags
_atom_site_disorder_assembly
_atom_site_disorder_group
Rh1 Rh 0.124383(17) 0.20216(3) 0.409864(16) 0.01364(9) Uani 1 1 d . . .
Cl1 Cl 0.21803(6) 0.07082(10) 0.35678(5) 0.0237(2) Uani 1 1 d . . .
Cl2 Cl 0.11541(6) 0.40142(10) 0.32218(5) 0.0232(2) Uani 1 1 d . . .
Cl3 Cl 0.03723(6) 0.34701(10) 0.46301(5) 0.0234(2) Uani 1 1 d . . .
N1 N -0.14590(19) 0.1587(3) 0.27000(17) 0.0180(6) Uani 1 1 d . . .
C2 C -0.0611(2) 0.1913(4) 0.3037(2) 0.0182(7) Uani 1 1 d . . .
H2 H -0.0450 0.2958 0.3013 0.022 Uiso 1 1 calc R . .
N3 N 0.00535(18) 0.0963(3) 0.34104(16) 0.0152(6) Uani 1 1 d . . .
C4 C -0.0222(2) -0.0522(4) 0.34079(18) 0.0140(7) Uani 1 1 d . . .
C5 C -0.1092(2) -0.0994(4) 0.30568(19) 0.0147(7) Uani 1 1 d . . .
C6 C -0.1732(2) 0.0110(4) 0.26983(19) 0.0158(7) Uani 1 1 d . . .
N6 N -0.25819(18) -0.0220(4) 0.23689(17) 0.0195(7) Uani 1 1 d . . .
H6A H -0.2959 0.0514 0.2156 0.023 Uiso 1 1 calc R . .
H6B H -0.2768 -0.1174 0.2364 0.023 Uiso 1 1 calc R . .
N7 N -0.11747(19) -0.2563(3) 0.31583(17) 0.0175(6) Uani 1 1 d . . .
C8 C -0.0377(2) -0.3002(4) 0.3554(2) 0.0183(7) Uani 1 1 d . . .
H8 H -0.0232 -0.4035 0.3710 0.022 Uiso 1 1 calc R . .
N9 N 0.02322(18) -0.1828(3) 0.37244(17) 0.0162(6) Uani 1 1 d . . .
C10 C 0.1187(2) -0.2110(4) 0.4075(2) 0.0207(8) Uani 1 1 d . . .
H10A H 0.1506 -0.1554 0.3784 0.025 Uiso 1 1 calc R . .
H10B H 0.1300 -0.3222 0.4039 0.025 Uiso 1 1 calc R . .
C11 C 0.1570(2) -0.1628(4) 0.4887(2) 0.0243(9) Uani 1 1 d . . .
H11A H 0.2222 -0.1738 0.5051 0.029 Uiso 1 1 calc R . .
H11B H 0.1346 -0.2331 0.5196 0.029 Uiso 1 1 calc R . .
S12 S 0.12985(5) 0.03442(10) 0.50583(5) 0.01801(19) Uani 1 1 d . . .
C13 C 0.2320(2) 0.0906(5) 0.5781(2) 0.0254(9) Uani 1 1 d . . .
H13A H 0.2187 0.1718 0.6096 0.030 Uiso 1 1 calc R . .
H13B H 0.2560 0.0008 0.6108 0.030 Uiso 1 1 calc R . .
C14 C 0.3004(3) 0.1482(5) 0.5475(2) 0.0276(9) Uani 1 1 d . . .
H14A H 0.3199 0.0633 0.5217 0.033 Uiso 1 1 calc R . .
H14B H 0.3525 0.1843 0.5892 0.033 Uiso 1 1 calc R . .
S15 S 0.25792(6) 0.30550(12) 0.48178(6) 0.0264(2) Uani 1 1 d . . .
C16 C 0.2451(3) 0.4509(5) 0.5448(3) 0.0396(11) Uani 1 1 d . . .
H16A H 0.2062 0.4127 0.5715 0.059 Uiso 1 1 calc R . .
H16B H 0.2190 0.5432 0.5163 0.059 Uiso 1 1 calc R . .
H16C H 0.3031 0.4763 0.5810 0.059 Uiso 1 1 calc R . .
O17 O 0.4584(2) 0.3787(4) 0.6281(2) 0.0528(10) Uani 1 1 d . . .
C18 C 0.5385(3) 0.3587(5) 0.6558(3) 0.0305(10) Uani 1 1 d . . .
H18 H 0.5622 0.3579 0.7089 0.037 Uiso 1 1 calc R . .
N19 N 0.5949(2) 0.3382(4) 0.6191(2) 0.0322(8) Uani 1 1 d . . .
C20 C 0.5653(5) 0.3265(10) 0.5381(3) 0.085(2) Uani 1 1 d . . .
H20A H 0.5005 0.3207 0.5189 0.127 Uiso 1 1 calc R . .
H20B H 0.5903 0.2337 0.5235 0.127 Uiso 1 1 calc R . .
H20C H 0.5849 0.4172 0.5172 0.127 Uiso 1 1 calc R . .
C21 C 0.6889(3) 0.3207(6) 0.6593(3) 0.0525(14) Uani 1 1 d . . .
H21A H 0.7212 0.4080 0.6480 0.079 Uiso 1 1 calc R . .
H21B H 0.7102 0.2250 0.6437 0.079 Uiso 1 1 calc R . .
H21C H 0.6989 0.3172 0.7133 0.079 Uiso 1 1 calc R . .
O22 O 0.36665(19) 0.8146(4) 0.59981(19) 0.0425(8) Uani 1 1 d . . .
C23 C 0.4351(3) 0.7569(5) 0.6417(2) 0.0296(9) Uani 1 1 d . . .
H23 H 0.4294 0.6662 0.6677 0.036 Uiso 1 1 calc R . .
N24 N 0.5163(2) 0.8102(4) 0.65377(19) 0.0276(8) Uani 1 1 d . . .
C25 C 0.5937(3) 0.7372(5) 0.7062(3) 0.0367(11) Uani 1 1 d . . .
H25A H 0.5752 0.6478 0.7290 0.055 Uiso 1 1 calc R . .
H25B H 0.6243 0.8107 0.7455 0.055 Uiso 1 1 calc R . .
H25C H 0.6338 0.7038 0.6796 0.055 Uiso 1 1 calc R . .
C26 C 0.5317(3) 0.9499(6) 0.6188(3) 0.0463(13) Uani 1 1 d . . .
H26A H 0.5692 0.9276 0.5881 0.069 Uiso 1 1 calc R . .
H26B H 0.5614 1.0251 0.6575 0.069 Uiso 1 1 calc R . .
H26C H 0.4750 0.9920 0.5869 0.069 Uiso 1 1 calc R . .

loop_
_atom_site_aniso_label
_atom_site_aniso_U_11
_atom_site_aniso_U_22
_atom_site_aniso_U_33
_atom_site_aniso_U_23
_atom_site_aniso_U_13
_atom_site_aniso_U_12
Rh1 0.01113(14) 0.01013(14) 0.01899(15) -0.00009(11) 0.00404(10) -0.00084(10)
Cl1 0.0207(4) 0.0216(5) 0.0328(5) -0.0014(4) 0.0142(4) 0.0017(4)
Cl2 0.0245(5) 0.0161(4) 0.0284(5) 0.0048(4) 0.0078(4) -0.0025(4)
Cl3 0.0257(5) 0.0185(5) 0.0278(5) -0.0013(4) 0.0111(4) 0.0066(4)
N1 0.0127(14) 0.0145(15) 0.0241(17) 0.0020(12) 0.0024(12) 0.0009(12)
C2 0.0178(18) 0.0114(17) 0.0254(19) 0.0040(15) 0.0070(15) -0.0001(14)
N3 0.0119(14) 0.0103(14) 0.0215(16) 0.0026(12) 0.0028(12) 0.0004(11)
C4 0.0126(16) 0.0159(18) 0.0140(17) 0.0007(14) 0.0050(13) 0.0021(13)
C5 0.0132(16) 0.0121(17) 0.0190(18) -0.0015(14) 0.0055(14) -0.0017(13)
C6 0.0161(17) 0.0156(18) 0.0149(17) -0.0005(14) 0.0038(14) 0.0002(14)
N6 0.0116(14) 0.0151(15) 0.0256(17) 0.0027(13) -0.0024(13) 0.0007(12)
N7 0.0138(15) 0.0116(14) 0.0244(16) -0.0015(12) 0.0028(13) 0.0004(11)
C8 0.0156(17) 0.0109(17) 0.027(2) 0.0006(15) 0.0049(15) 0.0000(14)
N9 0.0114(14) 0.0092(14) 0.0257(16) 0.0012(12) 0.0031(12) 0.0013(11)
C10 0.0103(16) 0.0114(17) 0.036(2) -0.0007(16) 0.0014(15) 0.0033(14)
C11 0.0199(19) 0.0113(18) 0.034(2) 0.0058(16) -0.0014(16) 0.0002(14)
S12 0.0124(4) 0.0183(4) 0.0225(5) 0.0037(4) 0.0046(3) 0.0023(3)
C13 0.024(2) 0.021(2) 0.025(2) -0.0020(16) -0.0006(16) 0.0036(16)
C14 0.021(2) 0.026(2) 0.030(2) 0.0006(17) 0.0009(17) 0.0019(16)
S15 0.0211(5) 0.0241(5) 0.0293(5) 0.0008(4) 0.0017(4) -0.0086(4)
C16 0.042(3) 0.023(2) 0.043(3) -0.008(2) -0.002(2) -0.0003(19)
O17 0.0199(16) 0.045(2) 0.088(3) -0.0013(19) 0.0098(17) -0.0041(14)
C18 0.028(2) 0.020(2) 0.042(3) -0.0022(18) 0.0099(19) -0.0050(17)
N19 0.0319(19) 0.030(2) 0.036(2) -0.0045(16) 0.0133(16) -0.0042(16)
C20 0.105(6) 0.107(6) 0.045(4) -0.005(4) 0.028(4) -0.008(5)
C21 0.033(3) 0.047(3) 0.085(4) -0.010(3) 0.030(3) 0.002(2)
O22 0.0266(16) 0.0428(19) 0.053(2) 0.0076(16) 0.0060(15) 0.0082(14)
C23 0.032(2) 0.028(2) 0.031(2) 0.0027(18) 0.0135(19) 0.0041(18)
N24 0.0264(18) 0.0220(17) 0.0299(19) 0.0016(15) 0.0032(14) 0.0011(14)
C25 0.030(2) 0.031(2) 0.038(3) -0.001(2) -0.0039(19) 0.0036(19)
C26 0.039(3) 0.035(3) 0.055(3) 0.014(2) 0.003(2) -0.006(2)

loop_
_atom_type_symbol
_atom_type_description
_atom_type_scat_dispersion_real
_atom_type_scat_dispersion_imag
_atom_type_scat_source
C C 0.0033 0.0016 'International Tables Vol C Tables 4.2.6.8 and 6.1.1.4'
H H 0.0000 0.0000 'International Tables Vol C Tables 4.2.6.8 and 6.1.1.4'
N N 0.0061 0.0033 'International Tables Vol C Tables 4.2.6.8 and 6.1.1.4'
S S 0.1246 0.1234 'International Tables Vol C Tables 4.2.6.8 and 6.1.1.4'
Cl Cl 0.1484 0.1585 'International Tables Vol C Tables 4.2.6.8 and 6.1.1.4'
Rh Rh -1.1178 0.9187 'International Tables Vol C Tables 4.2.6.8 and 6.1.1.4'
O O 0.0106 0.0060 'International Tables Vol C Tables 4.2.6.8 and 6.1.1.4'

loop_
_geom_angle_atom_site_label_1
_geom_angle_atom_site_label_2
_geom_angle_atom_site_label_3
_geom_angle
_geom_angle_site_symmetry_1
_geom_angle_site_symmetry_3
_geom_angle_publ_flag
Cl1 Rh1 Cl2 87.56(3) . . ?
Cl1 Rh1 Cl3 176.20(3) . . ?
Cl1 Rh1 N3 95.55(8) . . ?
Cl1 Rh1 S12 99.40(3) . . ?
Cl1 Rh1 S15 81.02(4) . . ?
Cl2 Rh1 Cl3 89.93(3) . . ?
Cl2 Rh1 N3 93.03(8) . . ?
Cl2 Rh1 S12 172.07(3) . . ?
Cl2 Rh1 S15 87.61(3) . . ?
Cl3 Rh1 N3 87.44(8) . . ?
Cl3 Rh1 S12 82.92(3) . . ?
Cl3 Rh1 S15 96.02(4) . . ?
N3 Rh1 S12 90.10(8) . . ?
N3 Rh1 S15 176.49(8) . . ?
S12 Rh1 S15 89.72(3) . . ?
C2 N1 C6 118.8(3) . . ?
N1 C2 N3 128.8(3) . . ?
Rh1 N3 C2 116.6(2) . . ?
Rh1 N3 C4 129.4(2) . . ?
C2 N3 C4 112.4(3) . . ?
N3 C4 C5 123.5(3) . . ?
N3 C4 N9 131.1(3) . . ?
C5 C4 N9 105.5(3) . . ?
C4 C5 C6 119.0(3) . . ?
C4 C5 N7 110.4(3) . . ?
C6 C5 N7 130.6(3) . . ?
N1 C6 C5 117.6(3) . . ?
N1 C6 N6 119.0(3) . . ?
C5 C6 N6 123.4(3) . . ?
C5 N7 C8 104.3(3) . . ?
N7 C8 N9 113.6(3) . . ?
C4 N9 C8 106.2(3) . . ?
C4 N9 C10 130.9(3) . . ?
C8 N9 C10 122.2(3) . . ?
N9 C10 C11 115.1(3) . . ?
C10 C11 S12 113.6(2) . . ?
Rh1 S12 C11 113.90(14) . . ?
Rh1 S12 C13 102.30(14) . . ?
C11 S12 C13 100.26(17) . . ?
S12 C13 C14 113.2(3) . . ?
C13 C14 S15 111.2(3) . . ?
Rh1 S15 C14 100.08(13) . . ?
Rh1 S15 C16 112.34(16) . . ?
C14 S15 C16 100.1(2) . . ?
O17 C18 N19 126.5(4) . . ?
C18 N19 C20 121.4(5) . . ?
C18 N19 C21 120.6(4) . . ?
C20 N19 C21 117.9(5) . . ?
O22 C23 N24 125.8(4) . . ?
C23 N24 C25 122.1(4) . . ?
C23 N24 C26 121.3(4) . . ?
C25 N24 C26 116.4(4) . . ?

loop_
_geom_bond_atom_site_label_1
_geom_bond_atom_site_label_2
_geom_bond_distance
_geom_bond_site_symmetry_2
_geom_bond_publ_flag
Rh1 Cl1 2.3546(9) . ?
Rh1 Cl2 2.3688(9) . ?
Rh1 Cl3 2.3366(9) . ?
Rh1 N3 2.129(3) . ?
Rh1 S12 2.3064(9) . ?
Rh1 S15 2.3036(10) . ?
N1 C2 1.326(4) . ?
N1 C6 1.357(5) . ?
C2 N3 1.347(4) . ?
N3 C4 1.364(4) . ?
C4 C5 1.392(5) . ?
C4 N9 1.374(4) . ?
C5 C6 1.404(5) . ?
C5 N7 1.390(5) . ?
C6 N6 1.327(4) . ?
N7 C8 1.306(4) . ?
C8 N9 1.375(4) . ?
N9 C10 1.472(4) . ?
C10 C11 1.513(5) . ?
C11 S12 1.824(4) . ?
S12 C13 1.818(4) . ?
C13 C14 1.484(6) . ?
C14 S15 1.822(4) . ?
S15 C16 1.794(5) . ?
O17 C18 1.226(5) . ?
C18 N19 1.319(5) . ?
N19 C20 1.449(7) . ?
N19 C21 1.453(6) . ?
O22 C23 1.227(5) . ?
C23 N24 1.327(5) . ?
N24 C25 1.453(5) . ?
N24 C26 1.443(6) . ?
